data_7129082
loop_
_publ_author_name
'Guo, Zhifang'
'Blair, Victoria L.'
'Deacon, Glen B.'
'Junk, Peter C.'

_publ_section_title
;
 A simple one-pot route to stable formamidinatoiodidolanthanoid(III)
 complexes from lanthanoid metals.
;
_journal_issue 87
_journal_name_full 'Chemical communications (Cambridge, England)'
_journal_page_first 11513
_journal_page_last 11516
_journal_paper_doi 10.1039/d1cc04080d
_journal_volume 57
_journal_year 2021
_chemical_formula_moiety 'C25 H31 F4 I2 N2 O3 Sm'
_chemical_formula_sum 'C25 H31 F4 I2 N2 O3 Sm'
_chemical_formula_weight 887.67
_space_group_crystal_system monoclinic
_space_group_IT_number 14
_space_group_name_Hall '-P 2yn'
_space_group_name_H-M_alt 'P 1 21/n 1'
_atom_sites_solution_hydrogens mixed
_audit_creation_date 2021-09-06
_audit_creation_method
;
Olex2 1.3
(compiled 2020.11.12 svn.r5f609507 for OlexSys, GUI svn.r6272)
;
_audit_update_record
;
2021-10-04 deposited with the CCDC.	2021-10-08 downloaded from the CCDC.
;
_cell_angle_alpha 90
_cell_angle_beta 92.89(3)
_cell_angle_gamma 90
_cell_formula_units_Z 4
_cell_length_a 9.6230(19)
_cell_length_b 23.486(5)
_cell_length_c 12.883(3)
_cell_measurement_reflns_used 4978
_cell_measurement_temperature 100(2)
_cell_measurement_theta_max 25
_cell_measurement_theta_min 2
_cell_volume 2907.9(11)
_computing_cell_refinement 'XDS (Kabsch, 1993)'
_computing_data_collection 'BluIce (McPhillips, 2002)'
_computing_data_reduction 'XDS (Kabsch, 1993)'
_computing_molecular_graphics 'Olex2 1.3 (Dolomanov et al., 2009)'
_computing_publication_material 'Olex2 1.3 (Dolomanov et al., 2009)'
_computing_structure_refinement 'SHELXL 2018/3 (Sheldrick, 2015)'
_computing_structure_solution 'SIR2004  (Burla et al.,  2007)'
_diffrn_ambient_temperature 100(2)
_diffrn_measured_fraction_theta_full 0.971
_diffrn_measured_fraction_theta_max 0.971
_diffrn_measurement_device_type 'ADSC Quantum 210r'
_diffrn_measurement_method 'Phi Scan'
_diffrn_radiation_monochromator 'Silicon Double Crystal'
_diffrn_radiation_type Synchrotron
_diffrn_radiation_wavelength 0.71073
_diffrn_reflns_av_R_equivalents 0.0405
_diffrn_reflns_av_unetI/netI 0.0200
_diffrn_reflns_Laue_measured_fraction_full 0.971
_diffrn_reflns_Laue_measured_fraction_max 0.971
_diffrn_reflns_limit_h_max 11
_diffrn_reflns_limit_h_min -11
_diffrn_reflns_limit_k_max 27
_diffrn_reflns_limit_k_min -27
_diffrn_reflns_limit_l_max 15
_diffrn_reflns_limit_l_min -15
_diffrn_reflns_number 33855
_diffrn_reflns_point_group_measured_fraction_full 0.971
_diffrn_reflns_point_group_measured_fraction_max 0.971
_diffrn_reflns_theta_full 24.999
_diffrn_reflns_theta_max 24.999
_diffrn_reflns_theta_min 1.734
_diffrn_source 'MX1 Beamline Australian Synchrotron'
_exptl_absorpt_coefficient_mu 4.197
_exptl_absorpt_correction_T_max 0.8
_exptl_absorpt_correction_T_min 0.6
_exptl_absorpt_correction_type multi-scan
_exptl_absorpt_process_details 'XDS(Kabsch, 1993)'
_exptl_crystal_colour yellow
_exptl_crystal_colour_primary yellow
_exptl_crystal_density_diffrn 2.028
_exptl_crystal_density_method 'not measured'
_exptl_crystal_description block
_exptl_crystal_F_000 1692
_exptl_crystal_size_max 0.1
_exptl_crystal_size_mid 0.08
_exptl_crystal_size_min 0.04
_refine_diff_density_max 0.606
_refine_diff_density_min -1.538
_refine_diff_density_rms 0.132
_refine_ls_extinction_method none
_refine_ls_goodness_of_fit_ref 1.057
_refine_ls_hydrogen_treatment mixed
_refine_ls_matrix_type full
_refine_ls_number_parameters 338
_refine_ls_number_reflns 4978
_refine_ls_number_restraints 0
_refine_ls_restrained_S_all 1.057
_refine_ls_R_factor_all 0.0288
_refine_ls_R_factor_gt 0.0271
_refine_ls_shift/su_max 0.002
_refine_ls_shift/su_mean 0.000
_refine_ls_structure_factor_coef Fsqd
_refine_ls_weighting_details 'w=1/[\s^2^(Fo^2^)+(0.0367P)^2^+10.0272P] where P=(Fo^2^+2Fc^2^)/3'
_refine_ls_weighting_scheme calc
_refine_ls_wR_factor_gt 0.0679
_refine_ls_wR_factor_ref 0.0687
_reflns_Friedel_coverage 0.000
_reflns_number_gt 4700
_reflns_number_total 4978
_reflns_threshold_expression 'I > 2\s(I)'
_cod_data_source_file d1cc04080d2.cif
_cod_data_source_block 10
_cod_depositor_comments 'Adding full bibliography for 7129070--7129084.cif.'
_cod_original_cell_volume 2907.9(10)
_cod_database_code 7129082
_shelx_shelxl_version_number 2018/3
_shelx_space_group_comment
;
The symmetry employed for this shelxl refinement is uniquely defined
by the following loop, which should always be used as a source of
symmetry information in preference to the above space-group names.
They are only intended as comments.
;
_shelx_estimated_absorpt_t_max 0.850
_shelx_estimated_absorpt_t_min 0.679
_olex2_refinement_description
;
1. Others
 Fixed Uiso: H21A(0.031) H21B(0.031) H12(0.029) H18A(0.035) H18B(0.035)
 H16A(0.035) H16B(0.035) H14A(0.03) H14B(0.03) H17A(0.028) H17B(0.028)
 H11(0.031) H19A(0.046) H19B(0.046) H10(0.028) H15A(0.035) H15B(0.035)
 H20A(0.044) H20B(0.044) H22A(0.037) H22B(0.037) H3(0.034) H25A(0.03)
 H25B(0.03) H4(0.03) H2(0.035) H24A(0.046) H24B(0.046) H23A(0.052) H23B(0.052)
 Fixed X: H21A(0.356277) H21B(0.25631) H12(1.084779) H18A(0.314368)
 H18B(0.459633) H16A(0.347152) H16B(0.375843) H14A(0.722834) H14B(0.588236)
 H17A(0.377106) H17B(0.483915) H11(1.243901) H19A(0.243236) H19B(0.381404)
 H10(1.251834) H15A(0.611579) H15B(0.540498) H20A(0.248802) H20B(0.140784)
 H22A(0.513941) H22B(0.673627) H3(0.977643) H25A(0.749124) H25B(0.584709)
 H4(0.8032) H2(1.101356) H24A(0.622627) H24B(0.749936) H23A(0.457751)
 H23B(0.568639)
 Fixed Y: H21A(0.63173) H21B(0.622557) H12(0.664212) H18A(0.705845)
 H18B(0.737809) H16A(0.657143) H16B(0.597304) H14A(0.672011) H14B(0.711474)
 H17A(0.600706) H17B(0.558988) H11(0.589239) H19A(0.777921) H19B(0.772402)
 H10(0.517299) H15A(0.618056) H15B(0.679209) H20A(0.713103) H20B(0.701154)
 H22A(0.712476) H22B(0.720572) H3(0.568398) H25A(0.57876) H25B(0.567186)
 H4(0.511417) H2(0.632105) H24A(0.604815) H24B(0.643952) H23A(0.663978)
 H23B(0.709345)
 Fixed Z: H21A(0.891194) H21B(0.788745) H12(1.131983) H18A(0.647628)
 H18B(0.676161) H16A(0.438479) H16B(0.381862) H14A(0.495968) H14B(0.509873)
 H17A(0.582973) H17B(0.527909) H11(1.155929) H19A(0.755604) H19B(0.831264)
 H10(1.030563) H15A(0.367906) H15B(0.343676) H20A(0.92595) H20B(0.828745)
 H22A(0.949266) H22B(0.99042) H3(0.272227) H25A(1.011124) H25B(1.015909)
 H4(0.338421) H2(0.381126) H24A(1.178193) H24B(1.143067) H23A(1.095975)
 H23B(1.144884)
;
_olex2_submission_special_instructions 'No special instructions were received'

loop_
_space_group_symop_operation_xyz
'x, y, z'
'-x+1/2, y+1/2, -z+1/2'
'-x, -y, -z'
'x-1/2, -y-1/2, z-1/2'

loop_
_atom_site_label
_atom_site_type_symbol
_atom_site_fract_x
_atom_site_fract_y
_atom_site_fract_z
_atom_site_U_iso_or_equiv
_atom_site_adp_type
_atom_site_occupancy
_atom_site_site_symmetry_order
_atom_site_calc_flag
_atom_site_refinement_flags_posn
_atom_site_refinement_flags_adp
_atom_site_refinement_flags_occupancy
_atom_site_disorder_assembly
_atom_site_disorder_group
Sm1 Sm 0.66910(2) 0.62436(2) 0.75659(2) 0.01458(7) Uani 1 1 d . . . . .
I2 I 0.51891(3) 0.51105(2) 0.78018(2) 0.02187(8) Uani 1 1 d . . . . .
I1 I 0.77417(3) 0.74682(2) 0.74466(2) 0.02756(9) Uani 1 1 d . . . . .
F4 F 0.9154(3) 0.68061(11) 0.97829(19) 0.0286(6) Uani 1 1 d . . . . .
F3 F 1.1002(3) 0.50653(10) 0.86539(19) 0.0263(6) Uani 1 1 d . . . . .
O2 O 0.4319(3) 0.66633(12) 0.7618(2) 0.0209(6) Uani 1 1 d . . . . .
O1 O 0.5739(3) 0.63369(12) 0.5787(2) 0.0210(6) Uani 1 1 d . . . . .
F2 F 0.7260(3) 0.50922(11) 0.5240(2) 0.0295(6) Uani 1 1 d . . . . .
F1 F 1.0717(3) 0.64982(13) 0.5739(2) 0.0366(7) Uani 1 1 d . . . . .
O3 O 0.6299(3) 0.63989(12) 0.9384(2) 0.0212(6) Uani 1 1 d . . . . .
N2 N 0.9050(3) 0.59632(14) 0.8295(3) 0.0182(7) Uani 1 1 d . . . . .
N1 N 0.8556(4) 0.58541(15) 0.6576(3) 0.0192(7) Uani 1 1 d . . . . .
C8 C 0.9998(4) 0.59368(17) 0.9158(3) 0.0179(8) Uani 1 1 d . . . . .
C7 C 0.9495(5) 0.58421(17) 0.7359(3) 0.0181(8) Uani 1 1 d . . . . .
C13 C 1.0016(4) 0.63558(17) 0.9928(3) 0.0195(8) Uani 1 1 d . . . . .
C21 C 0.3190(5) 0.64988(19) 0.8262(4) 0.0258(9) Uani 1 1 d . . . . .
H21A H 0.356277 0.631730 0.891194 0.031 Uiso 1 1 calc R U . . .
H21B H 0.256310 0.622557 0.788745 0.031 Uiso 1 1 calc R U . . .
C6 C 0.8967(4) 0.57962(18) 0.5551(3) 0.0205(9) Uani 1 1 d . . . . .
C12 C 1.0890(5) 0.63479(19) 1.0816(3) 0.0240(9) Uani 1 1 d . . . . .
H12 H 1.084779 0.664212 1.131983 0.029 Uiso 1 1 calc R U . . .
C18 C 0.3817(5) 0.71643(19) 0.7050(4) 0.0289(10) Uani 1 1 d . . . . .
H18A H 0.314368 0.705845 0.647628 0.035 Uiso 1 1 calc R U . . .
H18B H 0.459633 0.737809 0.676161 0.035 Uiso 1 1 calc R U . . .
C9 C 1.0956(4) 0.54957(17) 0.9357(3) 0.0194(8) Uani 1 1 d . . . . .
C16 C 0.4153(5) 0.6260(2) 0.4313(3) 0.0290(10) Uani 1 1 d . . . . .
H16A H 0.347152 0.657143 0.438479 0.035 Uiso 1 1 calc R U . . .
H16B H 0.375843 0.597304 0.381862 0.035 Uiso 1 1 calc R U . . .
C14 C 0.6201(5) 0.67207(19) 0.4976(3) 0.0248(9) Uani 1 1 d . . . . .
H14A H 0.722834 0.672011 0.495968 0.030 Uiso 1 1 calc R U . . .
H14B H 0.588236 0.711474 0.509873 0.030 Uiso 1 1 calc R U . . .
C17 C 0.4558(5) 0.59920(19) 0.5364(3) 0.0235(9) Uani 1 1 d . . . . .
H17A H 0.377106 0.600706 0.582973 0.028 Uiso 1 1 calc R U . . .
H17B H 0.483915 0.558988 0.527909 0.028 Uiso 1 1 calc R U . . .
C11 C 1.1827(5) 0.59038(19) 1.0958(3) 0.0260(9) Uani 1 1 d . . . . .
H11 H 1.243901 0.589239 1.155929 0.031 Uiso 1 1 calc R U . . .
C19 C 0.3121(5) 0.7510(2) 0.7874(5) 0.0385(13) Uani 1 1 d . . . . .
H19A H 0.243236 0.777921 0.755604 0.046 Uiso 1 1 calc R U . . .
H19B H 0.381404 0.772402 0.831264 0.046 Uiso 1 1 calc R U . . .
C10 C 1.1869(5) 0.54762(18) 1.0220(3) 0.0234(9) Uani 1 1 d . . . . .
H10 H 1.251834 0.517299 1.030563 0.028 Uiso 1 1 calc R U . . .
C15 C 0.5543(5) 0.6488(2) 0.3964(3) 0.0294(10) Uani 1 1 d . . . . .
H15A H 0.611579 0.618056 0.367906 0.035 Uiso 1 1 calc R U . . .
H15B H 0.540498 0.679209 0.343676 0.035 Uiso 1 1 calc R U . . .
C5 C 0.8269(4) 0.54223(18) 0.4860(3) 0.0205(9) Uani 1 1 d . . . . .
C20 C 0.2405(5) 0.7045(2) 0.8507(4) 0.0365(12) Uani 1 1 d . . . . .
H20A H 0.248802 0.713103 0.925950 0.044 Uiso 1 1 calc R U . . .
H20B H 0.140784 0.701154 0.828745 0.044 Uiso 1 1 calc R U . . .
C22 C 0.5935(5) 0.6941(2) 0.9877(4) 0.0310(11) Uani 1 1 d . . . . .
H22A H 0.513941 0.712476 0.949266 0.037 Uiso 1 1 calc R U . . .
H22B H 0.673627 0.720572 0.990420 0.037 Uiso 1 1 calc R U . . .
C3 C 0.9573(5) 0.5711(2) 0.3434(3) 0.0286(10) Uani 1 1 d . . . . .
H3 H 0.977643 0.568398 0.272227 0.034 Uiso 1 1 calc R U . . .
C25 C 0.6576(5) 0.59699(18) 1.0193(3) 0.0248(9) Uani 1 1 d . . . . .
H25A H 0.749124 0.578760 1.011124 0.030 Uiso 1 1 calc R U . . .
H25B H 0.584709 0.567186 1.015909 0.030 Uiso 1 1 calc R U . . .
C4 C 0.8541(5) 0.53737(19) 0.3822(3) 0.0247(9) Uani 1 1 d . . . . .
H4 H 0.803200 0.511417 0.338421 0.030 Uiso 1 1 calc R U . . .
C1 C 1.0000(5) 0.6118(2) 0.5112(3) 0.0250(9) Uani 1 1 d . . . . .
C2 C 1.0308(5) 0.6087(2) 0.4076(4) 0.0296(10) Uani 1 1 d . . . . .
H2 H 1.101356 0.632105 0.381126 0.035 Uiso 1 1 calc R U . . .
C24 C 0.6563(6) 0.6292(2) 1.1220(4) 0.0380(13) Uani 1 1 d . . . . .
H24A H 0.622627 0.604815 1.178193 0.046 Uiso 1 1 calc R U . . .
H24B H 0.749936 0.643952 1.143067 0.046 Uiso 1 1 calc R U . . .
C23 C 0.5554(6) 0.6772(3) 1.0956(4) 0.0435(13) Uani 1 1 d . . . . .
H23A H 0.457751 0.663978 1.095975 0.052 Uiso 1 1 calc R U . . .
H23B H 0.568639 0.709345 1.144884 0.052 Uiso 1 1 calc R U . . .
H7 H 1.030(5) 0.575(2) 0.725(4) 0.018(12) Uiso 1 1 d . . . . .

loop_
_atom_site_aniso_label
_atom_site_aniso_U_11
_atom_site_aniso_U_22
_atom_site_aniso_U_33
_atom_site_aniso_U_23
_atom_site_aniso_U_13
_atom_site_aniso_U_12
Sm1 0.01364(12) 0.01631(12) 0.01383(11) 0.00109(7) 0.00100(8) -0.00102(7)
I2 0.02541(16) 0.01836(14) 0.02151(14) 0.00294(10) -0.00224(11) -0.00545(10)
I1 0.02377(17) 0.01948(14) 0.03888(18) 0.00712(11) -0.00397(13) -0.00642(11)
F4 0.0307(15) 0.0253(13) 0.0291(13) -0.0063(11) -0.0048(11) 0.0090(11)
F3 0.0315(15) 0.0223(12) 0.0246(13) -0.0062(10) -0.0031(11) 0.0058(10)
O2 0.0171(15) 0.0217(15) 0.0241(15) 0.0063(12) 0.0029(12) 0.0019(11)
O1 0.0206(16) 0.0281(15) 0.0141(14) 0.0049(11) -0.0016(12) -0.0052(12)
F2 0.0293(15) 0.0330(14) 0.0264(13) -0.0039(11) 0.0025(11) -0.0098(11)
F1 0.0351(16) 0.0482(17) 0.0266(14) -0.0093(12) 0.0034(12) -0.0212(13)
O3 0.0286(17) 0.0199(14) 0.0154(14) -0.0023(11) 0.0045(12) 0.0042(12)
N2 0.0145(17) 0.0225(17) 0.0173(16) -0.0011(13) -0.0023(13) 0.0024(13)
N1 0.0166(18) 0.0256(18) 0.0154(16) -0.0024(13) 0.0012(14) 0.0011(14)
C8 0.017(2) 0.020(2) 0.0165(19) 0.0004(15) 0.0012(16) -0.0035(16)
C7 0.014(2) 0.018(2) 0.022(2) -0.0036(16) 0.0053(17) -0.0001(16)
C13 0.021(2) 0.0189(19) 0.018(2) 0.0006(16) 0.0010(17) 0.0020(16)
C21 0.017(2) 0.027(2) 0.034(2) 0.0056(18) 0.0088(18) -0.0012(17)
C6 0.019(2) 0.025(2) 0.017(2) -0.0033(16) 0.0004(16) 0.0042(16)
C12 0.024(2) 0.025(2) 0.023(2) -0.0037(17) -0.0018(18) -0.0033(18)
C18 0.025(2) 0.025(2) 0.036(3) 0.0115(19) 0.000(2) 0.0029(18)
C9 0.019(2) 0.021(2) 0.0176(19) -0.0023(16) 0.0009(16) -0.0030(16)
C16 0.029(3) 0.036(3) 0.021(2) 0.0038(18) -0.0061(19) 0.0005(19)
C14 0.024(2) 0.030(2) 0.021(2) 0.0107(18) 0.0042(17) -0.0016(18)
C17 0.020(2) 0.027(2) 0.023(2) 0.0020(17) -0.0033(17) -0.0066(17)
C11 0.026(2) 0.030(2) 0.021(2) 0.0042(18) -0.0066(18) -0.0028(18)
C19 0.027(3) 0.030(3) 0.061(3) 0.015(2) 0.013(2) 0.014(2)
C10 0.024(2) 0.023(2) 0.024(2) 0.0022(17) -0.0026(18) 0.0043(17)
C15 0.029(3) 0.042(3) 0.018(2) 0.0096(19) 0.0030(18) 0.005(2)
C5 0.016(2) 0.024(2) 0.021(2) -0.0012(16) 0.0020(16) -0.0006(16)
C20 0.025(3) 0.037(3) 0.049(3) 0.013(2) 0.017(2) 0.009(2)
C22 0.032(3) 0.027(2) 0.034(3) -0.0120(19) 0.002(2) 0.0089(19)
C3 0.025(2) 0.044(3) 0.017(2) -0.0021(19) 0.0044(18) 0.004(2)
C25 0.037(3) 0.022(2) 0.015(2) 0.0010(17) 0.0043(18) -0.0068(18)
C4 0.025(2) 0.031(2) 0.018(2) -0.0091(17) -0.0032(17) 0.0037(18)
C1 0.022(2) 0.032(2) 0.021(2) -0.0041(18) -0.0040(17) -0.0054(18)
C2 0.020(2) 0.042(3) 0.027(2) 0.001(2) 0.0093(19) -0.004(2)
C24 0.063(4) 0.036(3) 0.016(2) -0.0059(19) 0.005(2) -0.010(2)
C23 0.043(3) 0.056(3) 0.033(3) -0.022(2) 0.013(2) -0.002(3)

loop_
_atom_type_symbol
_atom_type_description
_atom_type_scat_dispersion_real
_atom_type_scat_dispersion_imag
_atom_type_scat_source
C C 0.0033 0.0016 'International Tables Vol C Tables 4.2.6.8 and 6.1.1.4'
H H 0.0000 0.0000 'International Tables Vol C Tables 4.2.6.8 and 6.1.1.4'
F F 0.0171 0.0103 'International Tables Vol C Tables 4.2.6.8 and 6.1.1.4'
I I -0.4742 1.8119 'International Tables Vol C Tables 4.2.6.8 and 6.1.1.4'
N N 0.0061 0.0033 'International Tables Vol C Tables 4.2.6.8 and 6.1.1.4'
O O 0.0106 0.0060 'International Tables Vol C Tables 4.2.6.8 and 6.1.1.4'
Sm Sm -0.1638 3.4418 'International Tables Vol C Tables 4.2.6.8 and 6.1.1.4'

loop_
_geom_angle_atom_site_label_1
_geom_angle_atom_site_label_2
_geom_angle_atom_site_label_3
_geom_angle
_geom_angle_site_symmetry_1
_geom_angle_site_symmetry_3
_geom_angle_publ_flag
I2 Sm1 I1 170.348(11) . . ?
O2 Sm1 I2 84.44(7) . . ?
O2 Sm1 I1 86.26(7) . . ?
O2 Sm1 N2 155.52(10) . . ?
O1 Sm1 I2 90.83(7) . . ?
O1 Sm1 I1 88.72(7) . . ?
O1 Sm1 O2 71.79(10) . . ?
O1 Sm1 N2 131.96(11) . . ?
O3 Sm1 I2 86.41(7) . . ?
O3 Sm1 I1 88.56(7) . . ?
O3 Sm1 O2 74.14(10) . . ?
O3 Sm1 O1 145.93(10) . . ?
O3 Sm1 N2 81.89(11) . . ?
O3 Sm1 N1 136.03(11) . . ?
N2 Sm1 I2 99.12(8) . . ?
N2 Sm1 I1 88.30(8) . . ?
N1 Sm1 I2 95.16(8) . . ?
N1 Sm1 I1 94.18(8) . . ?
N1 Sm1 O2 149.82(10) . . ?
N1 Sm1 O1 78.05(11) . . ?
N1 Sm1 N2 54.41(11) . . ?
C21 O2 Sm1 128.5(2) . . ?
C21 O2 C18 105.3(3) . . ?
C18 O2 Sm1 126.0(2) . . ?
C14 O1 Sm1 127.8(2) . . ?
C14 O1 C17 109.2(3) . . ?
C17 O1 Sm1 123.0(2) . . ?
C22 O3 Sm1 126.9(3) . . ?
C25 O3 Sm1 123.6(2) . . ?
C25 O3 C22 109.1(3) . . ?
C8 N2 Sm1 148.3(3) . . ?
C7 N2 Sm1 92.5(2) . . ?
C7 N2 C8 118.8(4) . . ?
C7 N1 Sm1 95.8(3) . . ?
C7 N1 C6 120.2(4) . . ?
C6 N1 Sm1 141.3(3) . . ?
C13 C8 N2 121.0(4) . . ?
C13 C8 C9 114.0(4) . . ?
C9 C8 N2 124.9(4) . . ?
N2 C7 H7 124(3) . . ?
N1 C7 N2 116.7(4) . . ?
N1 C7 H7 120(3) . . ?
F4 C13 C8 117.9(4) . . ?
F4 C13 C12 117.9(4) . . ?
C12 C13 C8 124.2(4) . . ?
O2 C21 H21A 110.4 . . ?
O2 C21 H21B 110.4 . . ?
O2 C21 C20 106.6(3) . . ?
H21A C21 H21B 108.6 . . ?
C20 C21 H21A 110.4 . . ?
C20 C21 H21B 110.4 . . ?
C5 C6 N1 120.7(4) . . ?
C1 C6 N1 124.8(4) . . ?
C1 C6 C5 114.4(4) . . ?
C13 C12 H12 120.6 . . ?
C11 C12 C13 118.9(4) . . ?
C11 C12 H12 120.6 . . ?
O2 C18 H18A 111.1 . . ?
O2 C18 H18B 111.1 . . ?
O2 C18 C19 103.2(4) . . ?
H18A C18 H18B 109.1 . . ?
C19 C18 H18A 111.1 . . ?
C19 C18 H18B 111.1 . . ?
F3 C9 C8 118.1(3) . . ?
F3 C9 C10 118.1(4) . . ?
C10 C9 C8 123.8(4) . . ?
H16A C16 H16B 109.2 . . ?
C17 C16 H16A 111.3 . . ?
C17 C16 H16B 111.3 . . ?
C17 C16 C15 102.6(4) . . ?
C15 C16 H16A 111.3 . . ?
C15 C16 H16B 111.3 . . ?
O1 C14 H14A 110.7 . . ?
O1 C14 H14B 110.7 . . ?
O1 C14 C15 105.2(3) . . ?
H14A C14 H14B 108.8 . . ?
C15 C14 H14A 110.7 . . ?
C15 C14 H14B 110.7 . . ?
O1 C17 C16 105.0(3) . . ?
O1 C17 H17A 110.8 . . ?
O1 C17 H17B 110.8 . . ?
C16 C17 H17A 110.8 . . ?
C16 C17 H17B 110.8 . . ?
H17A C17 H17B 108.8 . . ?
C12 C11 H11 120.1 . . ?
C12 C11 C10 119.8(4) . . ?
C10 C11 H11 120.1 . . ?
C18 C19 H19A 111.3 . . ?
C18 C19 H19B 111.3 . . ?
C18 C19 C20 102.5(4) . . ?
H19A C19 H19B 109.2 . . ?
C20 C19 H19A 111.3 . . ?
C20 C19 H19B 111.3 . . ?
C9 C10 C11 119.2(4) . . ?
C9 C10 H10 120.4 . . ?
C11 C10 H10 120.4 . . ?
C16 C15 H15A 111.4 . . ?
C16 C15 H15B 111.4 . . ?
C14 C15 C16 101.9(3) . . ?
C14 C15 H15A 111.4 . . ?
C14 C15 H15B 111.4 . . ?
H15A C15 H15B 109.3 . . ?
F2 C5 C6 117.4(4) . . ?
F2 C5 C4 118.6(4) . . ?
C4 C5 C6 124.0(4) . . ?
C21 C20 C19 104.2(4) . . ?
C21 C20 H20A 110.9 . . ?
C21 C20 H20B 110.9 . . ?
C19 C20 H20A 110.9 . . ?
C19 C20 H20B 110.9 . . ?
H20A C20 H20B 108.9 . . ?
O3 C22 H22A 110.9 . . ?
O3 C22 H22B 110.9 . . ?
O3 C22 C23 104.2(4) . . ?
H22A C22 H22B 108.9 . . ?
C23 C22 H22A 110.9 . . ?
C23 C22 H22B 110.9 . . ?
C4 C3 H3 119.8 . . ?
C2 C3 H3 119.8 . . ?
C2 C3 C4 120.4(4) . . ?
O3 C25 H25A 110.6 . . ?
O3 C25 H25B 110.6 . . ?
O3 C25 C24 105.5(3) . . ?
H25A C25 H25B 108.8 . . ?
C24 C25 H25A 110.6 . . ?
C24 C25 H25B 110.6 . . ?
C5 C4 C3 118.5(4) . . ?
C5 C4 H4 120.7 . . ?
C3 C4 H4 120.7 . . ?
F1 C1 C6 117.7(4) . . ?
F1 C1 C2 118.5(4) . . ?
C2 C1 C6 123.8(4) . . ?
C3 C2 C1 118.9(4) . . ?
C3 C2 H2 120.6 . . ?
C1 C2 H2 120.6 . . ?
C25 C24 H24A 111.4 . . ?
C25 C24 H24B 111.4 . . ?
H24A C24 H24B 109.2 . . ?
C23 C24 C25 101.9(4) . . ?
C23 C24 H24A 111.4 . . ?
C23 C24 H24B 111.4 . . ?
C22 C23 C24 102.7(4) . . ?
C22 C23 H23A 111.2 . . ?
C22 C23 H23B 111.2 . . ?
C24 C23 H23A 111.2 . . ?
C24 C23 H23B 111.2 . . ?
H23A C23 H23B 109.1 . . ?

loop_
_geom_bond_atom_site_label_1
_geom_bond_atom_site_label_2
_geom_bond_distance
_geom_bond_site_symmetry_2
_geom_bond_publ_flag
Sm1 I2 3.0508(6) . ?
Sm1 I1 3.0550(6) . ?
Sm1 O2 2.490(3) . ?
Sm1 O1 2.435(3) . ?
Sm1 O3 2.419(3) . ?
Sm1 N2 2.501(3) . ?
Sm1 N1 2.432(3) . ?
F4 C13 1.351(5) . ?
F3 C9 1.359(5) . ?
O2 C21 1.452(5) . ?
O2 C18 1.455(5) . ?
O1 C14 1.466(5) . ?
O1 C17 1.477(5) . ?
F2 C5 1.353(5) . ?
F1 C1 1.368(5) . ?
O3 C22 1.472(5) . ?
O3 C25 1.464(5) . ?
N2 C8 1.404(5) . ?
N2 C7 1.330(5) . ?
N1 C7 1.321(5) . ?
N1 C6 1.404(5) . ?
C8 C13 1.397(6) . ?
C8 C9 1.402(6) . ?
C7 H7 0.83(5) . ?
C13 C12 1.386(6) . ?
C21 H21A 0.9900 . ?
C21 H21B 0.9900 . ?
C21 C20 1.529(6) . ?
C6 C5 1.398(6) . ?
C6 C1 1.391(6) . ?
C12 H12 0.9500 . ?
C12 C11 1.384(6) . ?
C18 H18A 0.9900 . ?
C18 H18B 0.9900 . ?
C18 C19 1.518(7) . ?
C9 C10 1.383(6) . ?
C16 H16A 0.9900 . ?
C16 H16B 0.9900 . ?
C16 C17 1.526(6) . ?
C16 C15 1.529(7) . ?
C14 H14A 0.9900 . ?
C14 H14B 0.9900 . ?
C14 C15 1.522(6) . ?
C17 H17A 0.9900 . ?
C17 H17B 0.9900 . ?
C11 H11 0.9500 . ?
C11 C10 1.385(6) . ?
C19 H19A 0.9900 . ?
C19 H19B 0.9900 . ?
C19 C20 1.545(7) . ?
C10 H10 0.9500 . ?
C15 H15A 0.9900 . ?
C15 H15B 0.9900 . ?
C5 C4 1.380(6) . ?
C20 H20A 0.9900 . ?
C20 H20B 0.9900 . ?
C22 H22A 0.9900 . ?
C22 H22B 0.9900 . ?
C22 C23 1.508(7) . ?
C3 H3 0.9500 . ?
C3 C4 1.383(7) . ?
C3 C2 1.380(7) . ?
C25 H25A 0.9900 . ?
C25 H25B 0.9900 . ?
C25 C24 1.525(6) . ?
C4 H4 0.9500 . ?
C1 C2 1.384(6) . ?
C2 H2 0.9500 . ?
C24 H24A 0.9900 . ?
C24 H24B 0.9900 . ?
C24 C23 1.517(8) . ?
C23 H23A 0.9900 . ?
C23 H23B 0.9900 . ?

loop_
_geom_torsion_atom_site_label_1
_geom_torsion_atom_site_label_2
_geom_torsion_atom_site_label_3
_geom_torsion_atom_site_label_4
_geom_torsion
_geom_torsion_site_symmetry_1
_geom_torsion_site_symmetry_2
_geom_torsion_site_symmetry_3
_geom_torsion_site_symmetry_4
_geom_torsion_publ_flag
Sm1 O2 C21 C20 146.1(3) . . . . ?
Sm1 O2 C18 C19 -132.7(3) . . . . ?
Sm1 O1 C14 C15 164.3(3) . . . . ?
Sm1 O1 C17 C16 170.3(3) . . . . ?
Sm1 O3 C22 C23 169.6(3) . . . . ?
Sm1 O3 C25 C24 165.2(3) . . . . ?
Sm1 N2 C8 C13 -32.7(7) . . . . ?
Sm1 N2 C8 C9 144.8(4) . . . . ?
Sm1 N2 C7 N1 -7.3(4) . . . . ?
Sm1 N1 C7 N2 7.6(4) . . . . ?
Sm1 N1 C6 C5 -71.4(6) . . . . ?
Sm1 N1 C6 C1 104.1(5) . . . . ?
F4 C13 C12 C11 -177.1(4) . . . . ?
F3 C9 C10 C11 -178.8(4) . . . . ?
O2 C21 C20 C19 4.4(5) . . . . ?
O2 C18 C19 C20 -38.9(5) . . . . ?
O1 C14 C15 C16 34.3(4) . . . . ?
F2 C5 C4 C3 -180.0(4) . . . . ?
F1 C1 C2 C3 -178.9(4) . . . . ?
O3 C22 C23 C24 36.2(5) . . . . ?
O3 C25 C24 C23 29.8(5) . . . . ?
N2 C8 C13 F4 -4.2(6) . . . . ?
N2 C8 C13 C12 177.8(4) . . . . ?
N2 C8 C9 F3 1.6(6) . . . . ?
N2 C8 C9 C10 -179.2(4) . . . . ?
N1 C6 C5 F2 -4.8(6) . . . . ?
N1 C6 C5 C4 174.9(4) . . . . ?
N1 C6 C1 F1 3.5(7) . . . . ?
N1 C6 C1 C2 -174.3(4) . . . . ?
C8 N2 C7 N1 177.8(4) . . . . ?
C8 C13 C12 C11 0.9(7) . . . . ?
C8 C9 C10 C11 2.0(7) . . . . ?
C7 N2 C8 C13 137.5(4) . . . . ?
C7 N2 C8 C9 -45.1(6) . . . . ?
C7 N1 C6 C5 132.8(4) . . . . ?
C7 N1 C6 C1 -51.7(6) . . . . ?
C13 C8 C9 F3 179.3(3) . . . . ?
C13 C8 C9 C10 -1.6(6) . . . . ?
C13 C12 C11 C10 -0.4(7) . . . . ?
C21 O2 C18 C19 43.0(4) . . . . ?
C6 N1 C7 N2 172.7(4) . . . . ?
C6 C5 C4 C3 0.4(7) . . . . ?
C6 C1 C2 C3 -1.1(7) . . . . ?
C12 C11 C10 C9 -0.9(7) . . . . ?
C18 O2 C21 C20 -29.4(5) . . . . ?
C18 C19 C20 C21 20.8(5) . . . . ?
C9 C8 C13 F4 178.0(4) . . . . ?
C9 C8 C13 C12 0.1(6) . . . . ?
C14 O1 C17 C16 -10.0(5) . . . . ?
C17 O1 C14 C15 -15.4(4) . . . . ?
C17 C16 C15 C14 -39.8(4) . . . . ?
C15 C16 C17 O1 31.1(4) . . . . ?
C5 C6 C1 F1 179.2(4) . . . . ?
C5 C6 C1 C2 1.4(7) . . . . ?
C22 O3 C25 C24 -7.7(5) . . . . ?
C25 O3 C22 C23 -17.8(5) . . . . ?
C25 C24 C23 C22 -40.3(5) . . . . ?
C4 C3 C2 C1 0.4(7) . . . . ?
C1 C6 C5 F2 179.3(4) . . . . ?
C1 C6 C5 C4 -1.0(6) . . . . ?
C2 C3 C4 C5 0.0(7) . . . . ?
